data_4027102
loop_
_publ_author_name
'Bunpei Hatano'
'Kazuyuki Hashimoto'
'Hiroshi Katagiri'
'Tatsuro Kijima'
'Satoshi Murakami'
'Shigeru Matsuba'
'Miho Kusakari'

_publ_section_title
;
 Enantioresolution of 2,2'-Bis(diphenylphosphino)-1,1'-binaphthyl Oxide
 Using Inclusion Complex with Chiral 2,2'-Dihydroxy-1,1'-binaphtyl
;
_journal_name_full 'Journal of Organic Chemistry'
_journal_page_first 3595
_journal_page_last 3597
_journal_paper_doi 10.1021/jo202630p
_journal_volume 77
_journal_year 2012
_chemical_absolute_configuration rmad
_chemical_formula_moiety 'C44 H32 O2 P2, 2(C20 H14 O2), 2(C H2 Cl2)'
_chemical_formula_sum 'C86 H64 Cl4 O6 P2'
_chemical_formula_weight 1397.11
_chemical_name_systematic
; 
 ? 
;
_space_group_IT_number 76
_symmetry_cell_setting tetragonal
_symmetry_space_group_name_Hall 'P 4w'
_symmetry_space_group_name_H-M 'P 41'
_atom_sites_solution_hydrogens geom
_atom_sites_solution_primary direct
_atom_sites_solution_secondary difmap
_audit_creation_method SHELXL-97
_cell_angle_alpha 90.00
_cell_angle_beta 90.00
_cell_angle_gamma 90.00
_cell_formula_units_Z 4
_cell_length_a 11.2117(2)
_cell_length_b 11.2117(2)
_cell_length_c 54.8735(10)
_cell_measurement_reflns_used 128936
_cell_measurement_temperature 93
_cell_measurement_theta_max 68.29
_cell_measurement_theta_min 3.22
_cell_volume 6897.7(2)
_computing_cell_refinement 'PROCESS-AUTO (Rigaku, 1998)'
_computing_data_collection 'PROCESS-AUTO (Rigaku, 1998)'
_computing_data_reduction 'CrystalStructure (Rigaku/MSC, 2003)'
_computing_molecular_graphics 'ORTEPIII (Burnett & Johnson, 1996) and PLATON (Spek, 2009)'
_computing_publication_material 'Yadokari-XG 2009 (Wakita, 2001, Kabuto et al., 2009)'
_computing_structure_refinement 'SHELXL97 (Sheldrick, 2008)'
_computing_structure_solution 'SHELXS97 (Sheldrick, 2008)'
_diffrn_ambient_temperature 93
_diffrn_measured_fraction_theta_full 1.000
_diffrn_measured_fraction_theta_max 1.000
_diffrn_measurement_device_type 'Rigaku RAXIS-RAPID'
_diffrn_measurement_method \w
_diffrn_radiation_monochromator graphite
_diffrn_radiation_source 'rotating anode'
_diffrn_radiation_type CuK\a
_diffrn_radiation_wavelength 1.54187
_diffrn_reflns_av_R_equivalents 0.0663
_diffrn_reflns_av_sigmaI/netI 0.0282
_diffrn_reflns_limit_h_max 13
_diffrn_reflns_limit_h_min -13
_diffrn_reflns_limit_k_max 13
_diffrn_reflns_limit_k_min -13
_diffrn_reflns_limit_l_max 66
_diffrn_reflns_limit_l_min -63
_diffrn_reflns_number 130489
_diffrn_reflns_theta_full 68.25
_diffrn_reflns_theta_max 68.25
_diffrn_reflns_theta_min 3.22
_exptl_absorpt_coefficient_mu 2.454
_exptl_absorpt_correction_T_max 1.0000
_exptl_absorpt_correction_T_min 0.7606
_exptl_absorpt_correction_type multi-scan
_exptl_absorpt_process_details '(ABSCOR; Higashi, 1995)'
_exptl_crystal_colour colourless
_exptl_crystal_density_diffrn 1.345
_exptl_crystal_description prism
_exptl_crystal_F_000 2904
_exptl_crystal_size_max 0.40
_exptl_crystal_size_mid 0.40
_exptl_crystal_size_min 0.40
_refine_diff_density_max 0.550
_refine_diff_density_min -0.280
_refine_diff_density_rms 0.057
_refine_ls_abs_structure_details 'Flack H D (1983), Acta Cryst. A39, 876-881'
_refine_ls_abs_structure_Flack 0.009(14)
_refine_ls_extinction_coef 0.00104(7)
_refine_ls_extinction_expression Fc^*^=kFc[1+0.001xFc^2^\l^3^/sin(2\q)]^-1/4^
_refine_ls_extinction_method SHELXL
_refine_ls_goodness_of_fit_ref 1.060
_refine_ls_hydrogen_treatment mixed
_refine_ls_matrix_type full
_refine_ls_number_parameters 916
_refine_ls_number_reflns 12628
_refine_ls_number_restraints 1
_refine_ls_restrained_S_all 1.060
_refine_ls_R_factor_all 0.0400
_refine_ls_R_factor_gt 0.0399
_refine_ls_shift/su_max 0.001
_refine_ls_shift/su_mean 0.000
_refine_ls_structure_factor_coef Fsqd
_refine_ls_weighting_details 'calc w=1/[\s^2^(Fo^2^)+(0.0700P)^2^+1.8802P] where P=(Fo^2^+2Fc^2^)/3'
_refine_ls_weighting_scheme calc
_refine_ls_wR_factor_gt 0.1032
_refine_ls_wR_factor_ref 0.1033
_reflns_number_gt 12584
_reflns_number_total 12628
_reflns_threshold_expression >2sigma(I)
_cod_data_source_file jo202630p_si_001.cif
_cod_data_source_block ydkr
_cod_database_code 4027102

loop_
_symmetry_equiv_pos_as_xyz
'x, y, z'
'-x, -y, z+1/2'
'-y, x, z+1/4'
'y, -x, z+3/4'

loop_
_atom_site_label
_atom_site_type_symbol
_atom_site_fract_x
_atom_site_fract_y
_atom_site_fract_z
_atom_site_U_iso_or_equiv
_atom_site_adp_type
_atom_site_occupancy
_atom_site_symmetry_multiplicity
_atom_site_calc_flag
_atom_site_refinement_flags
_atom_site_disorder_assembly
_atom_site_disorder_group
P1 P 0.75755(7) 0.18572(7) 0.268219(14) 0.02366(15) Uani 1 1 d . . .
P2 P 0.54359(7) -0.01448(7) 0.212239(14) 0.02419(15) Uani 1 1 d . . .
O1 O 0.6680(2) 0.1236(2) 0.28375(4) 0.0304(5) Uani 1 1 d . . .
O2 O 0.6057(2) 0.06940(19) 0.19544(4) 0.0305(5) Uani 1 1 d . . .
O3 O 0.9614(2) 0.4549(2) 0.05586(4) 0.0327(5) Uani 1 1 d . . .
H3 H 1.026(4) 0.392(4) 0.0494(8) 0.049 Uiso 1 1 d . . .
O4 O 0.8456(2) 0.6391(2) 0.10949(4) 0.0378(6) Uani 1 1 d . . .
H4 H 0.857(5) 0.558(5) 0.1133(8) 0.057 Uiso 1 1 d . . .
O5 O -0.0972(2) 0.4137(2) 0.13040(4) 0.0358(6) Uani 1 1 d . . .
H5 H -0.104(5) 0.345(5) 0.1256(9) 0.054 Uiso 1 1 d . . .
O6 O -0.2083(2) 0.1875(2) 0.17949(4) 0.0345(5) Uani 1 1 d . . .
H6 H -0.269(5) 0.140(5) 0.1866(8) 0.052 Uiso 1 1 d . . .
C1 C 0.6967(3) 0.2584(3) 0.24179(5) 0.0240(6) Uani 1 1 d . . .
C2 C 0.7778(3) 0.3352(3) 0.22916(6) 0.0247(6) Uani 1 1 d . . .
H2 H 0.8588 0.3394 0.2342 0.030 Uiso 1 1 calc R . .
C3 C 0.7395(3) 0.4027(3) 0.20989(6) 0.0269(6) Uani 1 1 d . . .
H3A H 0.7949 0.4512 0.2013 0.032 Uiso 1 1 calc R . .
C4 C 0.6192(3) 0.4012(3) 0.20264(5) 0.0236(6) Uani 1 1 d . . .
C5 C 0.5776(3) 0.4749(3) 0.18337(6) 0.0311(7) Uani 1 1 d . . .
H5A H 0.6317 0.5259 0.1751 0.037 Uiso 1 1 calc R . .
C6 C 0.4611(3) 0.4729(3) 0.17668(6) 0.0317(7) Uani 1 1 d . . .
H6A H 0.4339 0.5243 0.1641 0.038 Uiso 1 1 calc R . .
C7 C 0.3803(3) 0.3955(3) 0.18823(6) 0.0346(7) Uani 1 1 d . . .
H7 H 0.2992 0.3942 0.1833 0.050(12) Uiso 1 1 calc R . .
C8 C 0.4182(3) 0.3220(3) 0.20660(6) 0.0279(6) Uani 1 1 d . . .
H8 H 0.3631 0.2692 0.2141 0.034 Uiso 1 1 calc R . .
C9 C 0.5389(3) 0.3238(3) 0.21451(5) 0.0240(6) Uani 1 1 d . . .
C10 C 0.5796(3) 0.2501(3) 0.23419(5) 0.0215(6) Uani 1 1 d . . .
C11 C 0.4910(3) 0.1688(3) 0.24623(5) 0.0215(6) Uani 1 1 d . . .
C12 C 0.4744(3) 0.0517(3) 0.23858(6) 0.0240(6) Uani 1 1 d . . .
C13 C 0.3950(3) -0.0251(3) 0.25175(6) 0.0258(6) Uani 1 1 d . . .
H13 H 0.3856 -0.1056 0.2467 0.031 Uiso 1 1 calc R . .
C14 C 0.3334(3) 0.0155(3) 0.27116(6) 0.0261(6) Uani 1 1 d . . .
H14 H 0.2833 -0.0376 0.2800 0.031 Uiso 1 1 calc R . .
C15 C 0.3422(3) 0.1359(3) 0.27857(5) 0.0242(6) Uani 1 1 d . . .
C16 C 0.2728(3) 0.1814(3) 0.29810(6) 0.0296(7) Uani 1 1 d . . .
H16 H 0.2176 0.1308 0.3062 0.035 Uiso 1 1 calc R . .
C17 C 0.2848(3) 0.2975(3) 0.30534(5) 0.0292(7) Uani 1 1 d . . .
H17 H 0.2388 0.3266 0.3186 0.035 Uiso 1 1 calc R . .
C18 C 0.3640(3) 0.3736(3) 0.29337(6) 0.0301(7) Uani 1 1 d . . .
H18 H 0.3712 0.4543 0.2985 0.036 Uiso 1 1 calc R . .
C19 C 0.4315(3) 0.3326(3) 0.27428(6) 0.0264(6) Uani 1 1 d . . .
H19 H 0.4852 0.3854 0.2664 0.032 Uiso 1 1 calc R . .
C20 C 0.4226(3) 0.2122(3) 0.26608(5) 0.0231(6) Uani 1 1 d . . .
C21 C 0.8256(3) 0.3071(3) 0.28453(6) 0.0278(6) Uani 1 1 d . . .
C22 C 0.7488(3) 0.3801(3) 0.29778(6) 0.0336(7) Uani 1 1 d . . .
H22 H 0.6664 0.3608 0.2988 0.040 Uiso 1 1 calc R . .
C23 C 0.7922(3) 0.4811(3) 0.30947(7) 0.0373(8) Uani 1 1 d . . .
H23 H 0.7394 0.5313 0.3183 0.045 Uiso 1 1 calc R . .
C24 C 0.9126(3) 0.5088(3) 0.30827(6) 0.0371(8) Uani 1 1 d . . .
H24 H 0.9421 0.5780 0.3163 0.045 Uiso 1 1 calc R . .
C25 C 0.9899(3) 0.4360(3) 0.29547(6) 0.0320(7) Uani 1 1 d . . .
H25 H 1.0724 0.4551 0.2948 0.038 Uiso 1 1 calc R . .
C26 C 0.9474(3) 0.3345(3) 0.28358(6) 0.0282(7) Uani 1 1 d . . .
H26 H 1.0008 0.2843 0.2749 0.034 Uiso 1 1 calc R . .
C27 C 0.8730(3) 0.0877(3) 0.25789(6) 0.0285(6) Uani 1 1 d . . .
C28 C 0.8841(3) 0.0540(3) 0.23343(7) 0.0321(7) Uani 1 1 d . . .
H28 H 0.8349 0.0897 0.2214 0.039 Uiso 1 1 calc R . .
C29 C 0.9684(3) -0.0329(3) 0.22683(8) 0.0399(8) Uani 1 1 d . . .
H29 H 0.9753 -0.0565 0.2103 0.048 Uiso 1 1 calc R . .
C30 C 1.0400(3) -0.0834(3) 0.24387(9) 0.0483(10) Uani 1 1 d . . .
H30 H 1.0977 -0.1408 0.2391 0.058 Uiso 1 1 calc R . .
C31 C 1.0295(3) -0.0516(3) 0.26840(9) 0.0461(10) Uani 1 1 d . . .
H31 H 1.0790 -0.0885 0.2803 0.055 Uiso 1 1 calc R . .
C32 C 0.9462(3) 0.0344(3) 0.27548(8) 0.0393(8) Uani 1 1 d . . .
H32 H 0.9393 0.0567 0.2921 0.047 Uiso 1 1 calc R . .
C33 C 0.4189(3) -0.0827(3) 0.19680(6) 0.0277(6) Uani 1 1 d . . .
C34 C 0.3888(3) -0.2033(3) 0.19861(6) 0.0286(7) Uani 1 1 d . . .
H34 H 0.4373 -0.2561 0.2078 0.034 Uiso 1 1 calc R . .
C35 C 0.2872(3) -0.2458(3) 0.18679(6) 0.0331(7) Uani 1 1 d . . .
H35 H 0.2671 -0.3279 0.1878 0.040 Uiso 1 1 calc R . .
C36 C 0.2155(3) -0.1694(3) 0.17356(6) 0.0352(8) Uani 1 1 d . . .
H36 H 0.1453 -0.1986 0.1659 0.042 Uiso 1 1 calc R . .
C37 C 0.2461(4) -0.0500(3) 0.17145(7) 0.0385(8) Uani 1 1 d . . .
H37 H 0.1976 0.0022 0.1621 0.046 Uiso 1 1 calc R . .
C38 C 0.3470(3) -0.0067(3) 0.18298(7) 0.0356(8) Uani 1 1 d . . .
H38 H 0.3675 0.0751 0.1815 0.043 Uiso 1 1 calc R . .
C39 C 0.6396(3) -0.1304(3) 0.22323(6) 0.0299(7) Uani 1 1 d . . .
C40 C 0.6713(3) -0.1435(3) 0.24745(6) 0.0300(7) Uani 1 1 d . . .
H40 H 0.6363 -0.0935 0.2594 0.036 Uiso 1 1 calc R . .
C41 C 0.7539(3) -0.2292(3) 0.25432(8) 0.0383(8) Uani 1 1 d . . .
H41 H 0.7760 -0.2370 0.2710 0.046 Uiso 1 1 calc R . .
C42 C 0.8040(3) -0.3030(3) 0.23709(9) 0.0448(9) Uani 1 1 d . . .
H42 H 0.8596 -0.3625 0.2419 0.054 Uiso 1 1 calc R . .
C43 C 0.7739(3) -0.2910(3) 0.21293(8) 0.0393(8) Uani 1 1 d . . .
H43 H 0.8092 -0.3419 0.2011 0.047 Uiso 1 1 calc R . .
C44 C 0.6924(3) -0.2049(3) 0.20565(7) 0.0338(7) Uani 1 1 d . . .
H44 H 0.6724 -0.1964 0.1889 0.041 Uiso 1 1 calc R . .
C45 C 0.8859(3) 0.3890(3) 0.06963(5) 0.0264(6) Uani 1 1 d . . .
C46 C 0.9111(3) 0.2671(3) 0.07478(6) 0.0320(7) Uani 1 1 d . . .
H46 H 0.9809 0.2305 0.0684 0.038 Uiso 1 1 calc R . .
C47 C 0.8332(3) 0.2029(3) 0.08903(7) 0.0402(8) Uani 1 1 d . . .
H47 H 0.8496 0.1213 0.0923 0.048 Uiso 1 1 calc R . .
C48 C 0.7304(3) 0.2549(3) 0.09879(6) 0.0344(7) Uani 1 1 d . . .
C49 C 0.6532(4) 0.1910(4) 0.11473(7) 0.0513(11) Uani 1 1 d . . .
H49 H 0.6709 0.1106 0.1189 0.062 Uiso 1 1 calc R . .
C50 C 0.5529(5) 0.2451(5) 0.12422(8) 0.0676(16) Uani 1 1 d . . .
H50 H 0.5006 0.2018 0.1346 0.081 Uiso 1 1 calc R . .
C51 C 0.5286(5) 0.3651(5) 0.11849(9) 0.0664(15) Uani 1 1 d . . .
H51 H 0.4603 0.4025 0.1253 0.080 Uiso 1 1 calc R . .
C52 C 0.5996(4) 0.4276(4) 0.10360(7) 0.0463(10) Uani 1 1 d . . .
H52 H 0.5792 0.5076 0.0997 0.056 Uiso 1 1 calc R . .
C53 C 0.7047(3) 0.3770(3) 0.09340(5) 0.0309(7) Uani 1 1 d . . .
C54 C 0.7839(3) 0.4436(3) 0.07837(5) 0.0257(6) Uani 1 1 d . . .
C55 C 0.7621(3) 0.5699(3) 0.07168(5) 0.0254(6) Uani 1 1 d . . .
C56 C 0.7950(3) 0.6608(3) 0.08712(5) 0.0280(6) Uani 1 1 d . . .
C57 C 0.7789(3) 0.7814(3) 0.08076(6) 0.0350(7) Uani 1 1 d . . .
H57 H 0.8010 0.8423 0.0919 0.042 Uiso 1 1 calc R . .
C58 C 0.7321(3) 0.8110(3) 0.05880(6) 0.0308(7) Uani 1 1 d . . .
H58 H 0.7220 0.8927 0.0547 0.037 Uiso 1 1 calc R . .
C59 C 0.6983(3) 0.7221(3) 0.04202(6) 0.0275(6) Uani 1 1 d . . .
C60 C 0.6523(3) 0.7494(3) 0.01849(6) 0.0298(6) Uani 1 1 d . . .
H60 H 0.6447 0.8305 0.0137 0.036 Uiso 1 1 calc R . .
C61 C 0.6190(3) 0.6622(3) 0.00258(6) 0.0292(7) Uani 1 1 d . . .
H61 H 0.5870 0.6826 -0.0129 0.035 Uiso 1 1 calc R . .
C62 C 0.6322(3) 0.5412(3) 0.00931(6) 0.0311(7) Uani 1 1 d . . .
H62 H 0.6095 0.4800 -0.0017 0.037 Uiso 1 1 calc R . .
C63 C 0.6778(3) 0.5122(3) 0.03171(5) 0.0266(6) Uani 1 1 d . . .
H63 H 0.6864 0.4305 0.0360 0.032 Uiso 1 1 calc R . .
C64 C 0.7123(3) 0.6003(3) 0.04848(5) 0.0253(6) Uani 1 1 d . . .
C65 C -0.0454(3) 0.4174(3) 0.15318(5) 0.0269(6) Uani 1 1 d . . .
C66 C -0.0270(3) 0.5332(3) 0.16290(6) 0.0296(6) Uani 1 1 d . . .
H66 H -0.0485 0.6017 0.1537 0.036 Uiso 1 1 calc R . .
C67 C 0.0216(3) 0.5454(3) 0.18538(6) 0.0310(7) Uani 1 1 d . . .
H67 H 0.0329 0.6228 0.1920 0.037 Uiso 1 1 calc R . .
C68 C 0.0557(3) 0.4439(3) 0.19898(5) 0.0258(6) Uani 1 1 d . . .
C69 C 0.1060(3) 0.4554(4) 0.22244(5) 0.0325(7) Uani 1 1 d . . .
H69 H 0.1146 0.5325 0.2294 0.039 Uiso 1 1 calc R . .
C70 C 0.1428(3) 0.3572(3) 0.23538(6) 0.0322(7) Uani 1 1 d . . .
H70 H 0.1771 0.3665 0.2511 0.039 Uiso 1 1 calc R . .
C71 C 0.1293(3) 0.2434(3) 0.22526(6) 0.0315(7) Uani 1 1 d . . .
H71 H 0.1548 0.1754 0.2342 0.038 Uiso 1 1 calc R . .
C72 C 0.0793(3) 0.2288(3) 0.20244(5) 0.0267(6) Uani 1 1 d . . .
H72 H 0.0709 0.1509 0.1958 0.032 Uiso 1 1 calc R . .
C73 C 0.0406(3) 0.3285(3) 0.18882(5) 0.0245(6) Uani 1 1 d . . .
C74 C -0.0123(3) 0.3149(3) 0.16508(5) 0.0228(6) Uani 1 1 d . . .
C75 C -0.0384(3) 0.1954(3) 0.15494(5) 0.0244(6) Uani 1 1 d . . .
C76 C -0.1368(3) 0.1337(3) 0.16315(6) 0.0282(7) Uani 1 1 d . . .
C77 C -0.1607(3) 0.0155(3) 0.15488(6) 0.0338(7) Uani 1 1 d . . .
H77 H -0.2272 -0.0271 0.1612 0.041 Uiso 1 1 calc R . .
C78 C -0.0886(3) -0.0363(3) 0.13806(6) 0.0344(7) Uani 1 1 d . . .
H78 H -0.1048 -0.1155 0.1328 0.041 Uiso 1 1 calc R . .
C79 C 0.0098(3) 0.0253(3) 0.12820(6) 0.0322(7) Uani 1 1 d . . .
C80 C 0.0836(4) -0.0245(4) 0.10955(7) 0.0438(9) Uani 1 1 d . . .
H80 H 0.0660 -0.1022 0.1037 0.053 Uiso 1 1 calc R . .
C81 C 0.1756(4) 0.0340(4) 0.10020(7) 0.0508(11) Uani 1 1 d . . .
H81 H 0.2216 -0.0007 0.0875 0.061 Uiso 1 1 calc R . .
C82 C 0.2050(4) 0.1503(4) 0.10940(7) 0.0454(9) Uani 1 1 d . . .
H82 H 0.2719 0.1918 0.1030 0.055 Uiso 1 1 calc R . .
C83 C 0.1381(3) 0.2013(3) 0.12712(6) 0.0348(7) Uani 1 1 d . . .
H83 H 0.1593 0.2778 0.1332 0.042 Uiso 1 1 calc R . .
C84 C 0.0368(3) 0.1420(3) 0.13681(5) 0.0271(6) Uani 1 1 d . . .
C85 C 0.1402(4) 0.5422(4) 0.09979(7) 0.0504(10) Uani 1 1 d . . .
H85 H 0.0793 0.4955 0.1087 0.060 Uiso 0.60 1 calc PR A 2
H85A H 0.0996 0.5796 0.0857 0.060 Uiso 0.60 1 calc PR A 2
H85B H 0.1142 0.5609 0.0830 0.060 Uiso 0.40 1 calc PR A 1
H85C H 0.0801 0.4898 0.1076 0.060 Uiso 0.40 1 calc PR A 1
Cl1B Cl 0.2389(2) 0.44865(19) 0.08915(5) 0.0594(5) Uani 0.60 1 d P B 2
Cl1A Cl 0.2912(4) 0.4707(3) 0.09990(7) 0.0635(8) Uani 0.40 1 d P B 1
Cl2A Cl 0.1610(7) 0.6690(5) 0.11630(14) 0.0580(14) Uani 0.40 1 d P B 1
Cl2B Cl 0.1897(7) 0.6578(6) 0.11926(12) 0.113(3) Uani 0.60 1 d P B 2
C86 C 0.4775(6) 0.8045(8) 0.13321(11) 0.092(2) Uani 1 1 d . . .
H86 H 0.4564 0.8485 0.1482 0.110 Uiso 1 1 calc R . .
H86A H 0.4157 0.7428 0.1306 0.110 Uiso 1 1 calc R . .
Cl3 Cl 0.47520(11) 0.90404(12) 0.10861(2) 0.0618(3) Uani 1 1 d . . .
Cl4 Cl 0.61194(12) 0.73582(11) 0.137414(19) 0.0585(3) Uani 1 1 d . . .

loop_
_atom_site_aniso_label
_atom_site_aniso_U_11
_atom_site_aniso_U_22
_atom_site_aniso_U_33
_atom_site_aniso_U_23
_atom_site_aniso_U_13
_atom_site_aniso_U_12
P1 0.0190(3) 0.0223(4) 0.0297(3) 0.0039(3) -0.0010(3) -0.0025(3)
P2 0.0206(4) 0.0213(3) 0.0307(3) -0.0020(3) 0.0029(3) -0.0025(3)
O1 0.0237(11) 0.0299(12) 0.0377(12) 0.0098(9) 0.0008(9) -0.0077(9)
O2 0.0304(12) 0.0234(11) 0.0377(11) 0.0005(9) 0.0100(10) -0.0034(9)
O3 0.0317(12) 0.0268(12) 0.0396(12) 0.0085(9) 0.0135(10) 0.0069(10)
O4 0.0469(15) 0.0390(14) 0.0275(11) -0.0045(10) -0.0139(10) 0.0080(11)
O5 0.0472(15) 0.0347(13) 0.0255(11) 0.0017(10) -0.0108(10) -0.0031(11)
O6 0.0316(12) 0.0323(12) 0.0397(12) -0.0107(10) 0.0136(10) -0.0102(10)
C1 0.0181(14) 0.0241(14) 0.0298(14) -0.0033(12) 0.0003(11) -0.0013(11)
C2 0.0202(14) 0.0223(14) 0.0316(15) 0.0003(12) 0.0010(12) -0.0060(11)
C3 0.0289(16) 0.0240(14) 0.0278(14) 0.0040(12) -0.0002(12) -0.0037(13)
C4 0.0250(15) 0.0214(14) 0.0245(13) -0.0021(11) 0.0034(11) -0.0003(12)
C5 0.0329(17) 0.0280(16) 0.0323(16) 0.0062(13) 0.0003(13) 0.0015(13)
C6 0.0305(17) 0.0324(17) 0.0323(16) 0.0061(14) -0.0010(13) 0.0056(14)
C7 0.0299(17) 0.0396(19) 0.0342(16) 0.0032(14) -0.0002(13) 0.0053(14)
C8 0.0199(14) 0.0309(16) 0.0330(15) -0.0008(13) 0.0027(12) 0.0034(12)
C9 0.0246(15) 0.0214(14) 0.0262(14) 0.0000(11) -0.0007(12) 0.0032(12)
C10 0.0182(14) 0.0169(13) 0.0293(13) -0.0014(11) 0.0021(11) 0.0002(11)
C11 0.0177(13) 0.0190(13) 0.0279(14) -0.0002(11) -0.0059(11) 0.0004(11)
C12 0.0214(14) 0.0190(14) 0.0316(14) 0.0032(11) -0.0007(11) -0.0028(11)
C13 0.0214(14) 0.0202(14) 0.0358(15) -0.0017(12) -0.0008(12) -0.0066(11)
C14 0.0215(14) 0.0256(15) 0.0311(15) 0.0083(12) 0.0010(12) 0.0003(12)
C15 0.0199(14) 0.0258(15) 0.0269(13) 0.0032(11) -0.0043(11) 0.0008(12)
C16 0.0214(15) 0.0350(18) 0.0323(15) 0.0007(13) 0.0030(12) 0.0004(12)
C17 0.0304(16) 0.0313(16) 0.0260(14) -0.0023(12) 0.0050(12) 0.0102(13)
C18 0.0350(17) 0.0285(16) 0.0267(14) -0.0016(12) 0.0013(13) 0.0060(14)
C19 0.0272(16) 0.0191(14) 0.0329(16) -0.0028(12) 0.0015(12) 0.0025(12)
C20 0.0217(14) 0.0213(14) 0.0262(14) -0.0006(11) -0.0022(11) 0.0015(11)
C21 0.0231(15) 0.0317(16) 0.0285(15) 0.0088(12) -0.0014(12) -0.0016(13)
C22 0.0315(17) 0.0350(18) 0.0343(16) -0.0040(14) 0.0020(14) -0.0032(14)
C23 0.0325(18) 0.0353(18) 0.0442(19) -0.0074(15) 0.0063(15) -0.0025(14)
C24 0.040(2) 0.0337(18) 0.0374(17) -0.0083(14) 0.0011(15) -0.0078(15)
C25 0.0280(16) 0.0364(18) 0.0315(16) -0.0016(13) 0.0017(13) -0.0052(13)
C26 0.0204(14) 0.0329(17) 0.0314(15) 0.0020(13) -0.0001(12) -0.0030(13)
C27 0.0232(15) 0.0212(14) 0.0413(16) 0.0048(13) -0.0020(13) -0.0040(12)
C28 0.0268(17) 0.0242(16) 0.0453(18) -0.0002(14) 0.0013(14) -0.0026(13)
C29 0.0307(18) 0.0271(17) 0.062(2) -0.0065(16) 0.0061(16) 0.0004(14)
C30 0.0256(18) 0.0279(18) 0.092(3) 0.0023(19) 0.007(2) 0.0043(15)
C31 0.0243(17) 0.0311(18) 0.083(3) 0.0109(19) -0.0046(18) 0.0064(15)
C32 0.0270(17) 0.0307(18) 0.060(2) 0.0098(16) -0.0054(16) -0.0062(14)
C33 0.0251(16) 0.0267(16) 0.0312(15) -0.0047(12) 0.0052(12) 0.0005(12)
C34 0.0260(16) 0.0273(16) 0.0323(16) -0.0004(12) 0.0007(12) -0.0045(12)
C35 0.0277(16) 0.0360(18) 0.0355(16) 0.0011(14) 0.0001(13) -0.0074(14)
C36 0.0265(16) 0.046(2) 0.0328(16) -0.0056(15) -0.0036(13) -0.0033(15)
C37 0.0367(19) 0.0366(19) 0.0421(19) -0.0032(15) -0.0135(15) 0.0077(16)
C38 0.0380(19) 0.0266(16) 0.0421(18) -0.0039(14) -0.0075(15) 0.0027(14)
C39 0.0232(15) 0.0227(15) 0.0439(17) -0.0056(13) 0.0023(13) -0.0049(12)
C40 0.0238(15) 0.0227(15) 0.0434(18) 0.0025(13) 0.0015(13) -0.0008(12)
C41 0.0254(16) 0.0304(17) 0.059(2) 0.0061(15) -0.0066(15) -0.0016(14)
C42 0.0206(16) 0.0284(18) 0.085(3) 0.0022(18) -0.0005(17) 0.0000(14)
C43 0.0272(17) 0.0256(16) 0.065(2) -0.0115(16) 0.0021(16) 0.0027(13)
C44 0.0243(16) 0.0317(17) 0.0455(18) -0.0088(14) 0.0023(13) -0.0005(14)
C45 0.0278(15) 0.0267(15) 0.0247(13) 0.0027(12) 0.0003(12) 0.0014(13)
C46 0.0315(17) 0.0251(16) 0.0394(17) 0.0049(13) -0.0056(14) 0.0052(13)
C47 0.043(2) 0.0338(18) 0.0441(19) 0.0113(16) -0.0178(17) 0.0008(16)
C48 0.0358(18) 0.0413(19) 0.0260(15) 0.0095(14) -0.0077(13) -0.0119(15)
C49 0.062(3) 0.058(3) 0.0335(18) 0.0124(17) -0.0098(18) -0.031(2)
C50 0.079(4) 0.084(4) 0.041(2) -0.003(2) 0.022(2) -0.046(3)
C51 0.063(3) 0.079(4) 0.057(3) -0.029(3) 0.032(2) -0.033(3)
C52 0.038(2) 0.061(3) 0.0396(19) -0.0126(18) 0.0115(16) -0.0148(19)
C53 0.0309(16) 0.0392(18) 0.0226(14) -0.0023(13) -0.0031(12) -0.0076(14)
C54 0.0264(15) 0.0266(15) 0.0242(13) -0.0001(12) -0.0058(12) 0.0016(12)
C55 0.0199(13) 0.0332(17) 0.0231(13) 0.0006(12) 0.0002(11) 0.0028(12)
C56 0.0291(15) 0.0322(17) 0.0225(14) -0.0041(12) -0.0030(12) 0.0036(13)
C57 0.0386(19) 0.0315(18) 0.0349(16) -0.0076(14) -0.0066(14) 0.0056(14)
C58 0.0281(16) 0.0271(16) 0.0373(16) 0.0002(13) 0.0007(13) 0.0078(13)
C59 0.0266(16) 0.0283(16) 0.0275(15) 0.0009(12) -0.0007(12) 0.0070(12)
C60 0.0269(15) 0.0355(17) 0.0270(14) 0.0055(13) 0.0048(13) 0.0116(14)
C61 0.0292(16) 0.0352(17) 0.0233(13) 0.0019(13) -0.0007(12) 0.0087(14)
C62 0.0308(17) 0.0373(18) 0.0254(14) 0.0003(13) 0.0003(13) 0.0048(14)
C63 0.0232(15) 0.0296(16) 0.0270(14) 0.0015(12) 0.0016(11) 0.0067(13)
C64 0.0220(14) 0.0305(16) 0.0232(13) 0.0012(12) 0.0028(11) 0.0030(12)
C65 0.0239(15) 0.0333(17) 0.0234(13) 0.0000(12) -0.0026(12) -0.0042(13)
C66 0.0294(16) 0.0275(16) 0.0320(15) -0.0018(12) 0.0016(13) -0.0036(12)
C67 0.0261(15) 0.0306(16) 0.0364(16) -0.0062(13) 0.0068(13) -0.0069(12)
C68 0.0209(14) 0.0269(15) 0.0295(15) -0.0057(12) 0.0037(12) -0.0082(12)
C69 0.0231(15) 0.049(2) 0.0254(14) -0.0117(14) 0.0006(12) -0.0069(14)
C70 0.0239(15) 0.048(2) 0.0249(14) -0.0031(14) -0.0051(12) -0.0063(14)
C71 0.0260(16) 0.0417(18) 0.0267(15) 0.0027(14) -0.0057(12) -0.0068(14)
C72 0.0255(15) 0.0308(16) 0.0238(14) -0.0007(12) 0.0006(11) -0.0041(13)
C73 0.0219(14) 0.0296(16) 0.0220(13) -0.0032(11) 0.0016(11) -0.0065(12)
C74 0.0231(14) 0.0260(15) 0.0192(13) -0.0024(11) 0.0032(11) -0.0045(11)
C75 0.0226(15) 0.0304(16) 0.0202(13) -0.0040(11) -0.0001(11) -0.0025(12)
C76 0.0295(16) 0.0278(16) 0.0271(15) -0.0053(12) -0.0002(12) -0.0031(12)
C77 0.0377(19) 0.0275(16) 0.0361(17) -0.0082(13) -0.0021(14) -0.0053(14)
C78 0.0386(19) 0.0296(17) 0.0350(17) -0.0090(14) -0.0054(14) 0.0042(14)
C79 0.0333(17) 0.0369(18) 0.0263(14) -0.0072(13) -0.0042(13) 0.0064(15)
C80 0.046(2) 0.050(2) 0.0350(17) -0.0127(17) -0.0031(17) 0.0163(19)
C81 0.057(3) 0.065(3) 0.0303(17) -0.0052(18) 0.0083(17) 0.024(2)
C82 0.040(2) 0.058(3) 0.0377(18) 0.0086(18) 0.0069(16) 0.0106(19)
C83 0.0318(17) 0.0380(19) 0.0346(16) 0.0070(14) -0.0026(14) 0.0015(15)
C84 0.0267(15) 0.0313(17) 0.0232(14) -0.0010(12) -0.0051(12) 0.0057(13)
C85 0.066(3) 0.045(2) 0.0400(19) 0.0107(17) 0.0023(19) -0.011(2)
Cl1B 0.0643(14) 0.0447(10) 0.0694(13) 0.0097(10) 0.0244(11) 0.0142(10)
Cl1A 0.070(2) 0.0488(17) 0.072(2) 0.0082(16) 0.0129(17) 0.0092(16)
Cl2A 0.063(2) 0.045(2) 0.065(3) 0.000(2) 0.034(2) -0.0118(18)
Cl2B 0.132(5) 0.124(5) 0.084(3) -0.065(3) 0.037(3) -0.071(4)
C86 0.070(4) 0.140(6) 0.065(3) 0.032(4) 0.024(3) 0.017(4)
Cl3 0.0551(6) 0.0653(7) 0.0651(6) 0.0150(5) -0.0077(5) 0.0028(5)
Cl4 0.0762(7) 0.0551(6) 0.0442(5) 0.0055(4) 0.0049(5) 0.0176(6)

loop_
_atom_type_symbol
_atom_type_description
_atom_type_scat_dispersion_real
_atom_type_scat_dispersion_imag
_atom_type_scat_source
C C 0.0181 0.0091 'International Tables Vol C Tables 4.2.6.8 and 6.1.1.4'
H H 0.0000 0.0000 'International Tables Vol C Tables 4.2.6.8 and 6.1.1.4'
O O 0.0492 0.0322 'International Tables Vol C Tables 4.2.6.8 and 6.1.1.4'
P P 0.2955 0.4335 'International Tables Vol C Tables 4.2.6.8 and 6.1.1.4'
Cl Cl 0.3639 0.7018 'International Tables Vol C Tables 4.2.6.8 and 6.1.1.4'

loop_
_geom_angle_atom_site_label_1
_geom_angle_atom_site_label_2
_geom_angle_atom_site_label_3
_geom_angle
O1 P1 C27 112.43(14)
O1 P1 C1 114.68(14)
C27 P1 C1 107.29(15)
O1 P1 C21 110.77(14)
C27 P1 C21 108.39(15)
C1 P1 C21 102.68(14)
O2 P2 C39 112.68(14)
O2 P2 C12 115.96(13)
C39 P2 C12 106.71(15)
O2 P2 C33 109.83(14)
C39 P2 C33 108.41(15)
C12 P2 C33 102.58(14)
C45 O3 H3 104(3)
C56 O4 H4 115(3)
C65 O5 H5 111(4)
C76 O6 H6 117(3)
C10 C1 C2 119.9(3)
C10 C1 P1 125.0(2)
C2 C1 P1 115.0(2)
C3 C2 C1 120.4(3)
C3 C2 H2 119.8
C1 C2 H2 119.8
C2 C3 C4 120.9(3)
C2 C3 H3A 119.6
C4 C3 H3A 119.6
C3 C4 C9 119.3(3)
C3 C4 C5 121.2(3)
C9 C4 C5 119.5(3)
C6 C5 C4 120.6(3)
C6 C5 H5A 119.7
C4 C5 H5A 119.7
C5 C6 C7 120.5(3)
C5 C6 H6A 119.7
C7 C6 H6A 119.7
C8 C7 C6 120.3(3)
C8 C7 H7 119.9
C6 C7 H7 119.9
C7 C8 C9 120.8(3)
C7 C8 H8 119.6
C9 C8 H8 119.6
C4 C9 C8 118.4(3)
C4 C9 C10 120.0(3)
C8 C9 C10 121.6(3)
C1 C10 C9 119.4(3)
C1 C10 C11 122.5(3)
C9 C10 C11 118.1(3)
C12 C11 C20 118.9(3)
C12 C11 C10 122.0(3)
C20 C11 C10 119.1(3)
C11 C12 C13 119.9(3)
C11 C12 P2 125.0(2)
C13 C12 P2 115.1(2)
C14 C13 C12 120.9(3)
C14 C13 H13 119.6
C12 C13 H13 119.6
C13 C14 C15 120.9(3)
C13 C14 H14 119.5
C15 C14 H14 119.5
C14 C15 C16 121.5(3)
C14 C15 C20 118.8(3)
C16 C15 C20 119.8(3)
C17 C16 C15 120.5(3)
C17 C16 H16 119.8
C15 C16 H16 119.8
C16 C17 C18 120.5(3)
C16 C17 H17 119.7
C18 C17 H17 119.7
C19 C18 C17 120.4(3)
C19 C18 H18 119.8
C17 C18 H18 119.8
C18 C19 C20 121.3(3)
C18 C19 H19 119.3
C20 C19 H19 119.3
C11 C20 C15 120.5(3)
C11 C20 C19 122.0(3)
C15 C20 C19 117.5(3)
C22 C21 C26 119.6(3)
C22 C21 P1 116.2(2)
C26 C21 P1 124.1(3)
C23 C22 C21 120.2(3)
C23 C22 H22 119.9
C21 C22 H22 119.9
C24 C23 C22 120.1(3)
C24 C23 H23 119.9
C22 C23 H23 119.9
C25 C24 C23 120.1(3)
C25 C24 H24 119.9
C23 C24 H24 119.9
C24 C25 C26 120.4(3)
C24 C25 H25 119.8
C26 C25 H25 119.8
C25 C26 C21 119.6(3)
C25 C26 H26 120.2
C21 C26 H26 120.2
C28 C27 C32 119.6(3)
C28 C27 P1 122.2(3)
C32 C27 P1 117.9(3)
C27 C28 C29 119.6(3)
C27 C28 H28 120.2
C29 C28 H28 120.2
C30 C29 C28 120.7(4)
C30 C29 H29 119.7
C28 C29 H29 119.7
C29 C30 C31 120.5(4)
C29 C30 H30 119.7
C31 C30 H30 119.7
C30 C31 C32 120.0(4)
C30 C31 H31 120.0
C32 C31 H31 120.0
C31 C32 C27 119.6(4)
C31 C32 H32 120.2
C27 C32 H32 120.2
C38 C33 C34 119.3(3)
C38 C33 P2 116.3(3)
C34 C33 P2 124.3(3)
C35 C34 C33 119.6(3)
C35 C34 H34 120.2
C33 C34 H34 120.2
C36 C35 C34 120.6(3)
C36 C35 H35 119.7
C34 C35 H35 119.7
C35 C36 C37 119.9(3)
C35 C36 H36 120.1
C37 C36 H36 120.1
C38 C37 C36 120.2(3)
C38 C37 H37 119.9
C36 C37 H37 119.9
C37 C38 C33 120.4(3)
C37 C38 H38 119.8
C33 C38 H38 119.8
C40 C39 C44 119.2(3)
C40 C39 P2 123.7(3)
C44 C39 P2 116.9(3)
C39 C40 C41 120.4(3)
C39 C40 H40 119.8
C41 C40 H40 119.8
C42 C41 C40 120.1(4)
C42 C41 H41 119.9
C40 C41 H41 119.9
C43 C42 C41 120.2(4)
C43 C42 H42 119.9
C41 C42 H42 119.9
C42 C43 C44 120.5(3)
C42 C43 H43 119.7
C44 C43 H43 119.7
C43 C44 C39 119.5(3)
C43 C44 H44 120.2
C39 C44 H44 120.2
O3 C45 C54 117.9(3)
O3 C45 C46 120.8(3)
C54 C45 C46 121.3(3)
C47 C46 C45 119.3(3)
C47 C46 H46 120.3
C45 C46 H46 120.3
C46 C47 C48 121.5(3)
C46 C47 H47 119.2
C48 C47 H47 119.2
C47 C48 C49 121.8(4)
C47 C48 C53 119.1(3)
C49 C48 C53 119.1(4)
C50 C49 C48 120.4(4)
C50 C49 H49 119.8
C48 C49 H49 119.8
C49 C50 C51 119.6(4)
C49 C50 H50 120.2
C51 C50 H50 120.2
C52 C51 C50 121.4(5)
C52 C51 H51 119.3
C50 C51 H51 119.3
C51 C52 C53 121.6(5)
C51 C52 H52 119.2
C53 C52 H52 119.2
C52 C53 C54 122.4(3)
C52 C53 C48 117.9(3)
C54 C53 C48 119.7(3)
C45 C54 C53 119.0(3)
C45 C54 C55 118.2(3)
C53 C54 C55 122.8(3)
C56 C55 C64 118.5(3)
C56 C55 C54 120.7(3)
C64 C55 C54 120.8(3)
O4 C56 C55 122.0(3)
O4 C56 C57 116.4(3)
C55 C56 C57 121.6(3)
C58 C57 C56 120.4(3)
C58 C57 H57 119.8
C56 C57 H57 119.8
C57 C58 C59 120.8(3)
C57 C58 H58 119.6
C59 C58 H58 119.6
C58 C59 C64 119.2(3)
C58 C59 C60 122.6(3)
C64 C59 C60 118.2(3)
C61 C60 C59 121.8(3)
C61 C60 H60 119.1
C59 C60 H60 119.1
C60 C61 C62 119.5(3)
C60 C61 H61 120.3
C62 C61 H61 120.3
C63 C62 C61 120.1(3)
C63 C62 H62 119.9
C61 C62 H62 119.9
C62 C63 C64 121.5(3)
C62 C63 H63 119.2
C64 C63 H63 119.2
C63 C64 C59 118.9(3)
C63 C64 C55 121.5(3)
C59 C64 C55 119.6(3)
C74 C65 O5 121.3(3)
C74 C65 C66 123.2(3)
O5 C65 C66 115.5(3)
C67 C66 C65 119.6(3)
C67 C66 H66 120.2
C65 C66 H66 120.2
C66 C67 C68 120.5(3)
C66 C67 H67 119.8
C68 C67 H67 119.8
C69 C68 C67 121.1(3)
C69 C68 C73 119.3(3)
C67 C68 C73 119.6(3)
C70 C69 C68 121.2(3)
C70 C69 H69 119.4
C68 C69 H69 119.4
C69 C70 C71 119.6(3)
C69 C70 H70 120.2
C71 C70 H70 120.2
C72 C71 C70 120.7(3)
C72 C71 H71 119.6
C70 C71 H71 119.6
C71 C72 C73 120.7(3)
C71 C72 H72 119.7
C73 C72 H72 119.7
C72 C73 C68 118.5(3)
C72 C73 C74 121.4(3)
C68 C73 C74 120.1(3)
C65 C74 C73 116.9(3)
C65 C74 C75 121.7(3)
C73 C74 C75 121.2(3)
C76 C75 C84 119.2(3)
C76 C75 C74 119.4(3)
C84 C75 C74 121.5(3)
O6 C76 C75 118.0(3)
O6 C76 C77 121.1(3)
C75 C76 C77 120.9(3)
C78 C77 C76 120.1(3)
C78 C77 H77 119.9
C76 C77 H77 119.9
C77 C78 C79 121.2(3)
C77 C78 H78 119.4
C79 C78 H78 119.4
C78 C79 C84 119.3(3)
C78 C79 C80 122.4(3)
C84 C79 C80 118.3(3)
C81 C80 C79 122.3(4)
C81 C80 H80 118.9
C79 C80 H80 118.9
C80 C81 C82 119.4(4)
C80 C81 H81 120.3
C82 C81 H81 120.3
C83 C82 C81 120.5(4)
C83 C82 H82 119.7
C81 C82 H82 119.7
C82 C83 C84 120.9(4)
C82 C83 H83 119.5
C84 C83 H83 119.5
C83 C84 C79 118.4(3)
C83 C84 C75 122.3(3)
C79 C84 C75 119.2(3)
Cl1B C85 Cl2A 129.3(4)
Cl1B C85 Cl2B 118.3(4)
Cl2A C85 Cl2B 12.4(5)
Cl1B C85 Cl1A 27.59(15)
Cl2A C85 Cl1A 103.4(4)
Cl2B C85 Cl1A 91.6(4)
Cl1B C85 H85 107.7
Cl2A C85 H85 105.8
Cl2B C85 H85 107.7
Cl1A C85 H85 113.3
Cl1B C85 H85A 107.7
Cl2A C85 H85A 97.1
Cl2B C85 H85A 107.7
Cl1A C85 H85A 126.8
H85 C85 H85A 107.1
Cl1B C85 H85B 90.1
Cl2A C85 H85B 111.1
Cl2B C85 H85B 120.0
Cl1A C85 H85B 111.1
H85 C85 H85B 111.7
H85A C85 H85B 17.8
Cl1B C85 H85C 103.5
Cl2A C85 H85C 111.1
Cl2B C85 H85C 112.8
Cl1A C85 H85C 111.1
H85 C85 H85C 5.3
H85A C85 H85C 106.0
H85B C85 H85C 109.0
Cl4 C86 Cl3 113.8(3)
Cl4 C86 H86 108.8
Cl3 C86 H86 108.8
Cl4 C86 H86A 108.8
Cl3 C86 H86A 108.8
H86 C86 H86A 107.7

loop_
_geom_bond_atom_site_label_1
_geom_bond_atom_site_label_2
_geom_bond_distance
P1 O1 1.490(2)
P1 C27 1.790(3)
P1 C1 1.798(3)
P1 C21 1.799(3)
P2 O2 1.489(2)
P2 C39 1.792(3)
P2 C12 1.801(3)
P2 C33 1.805(3)
O3 C45 1.354(4)
O3 H3 1.07(5)
O4 C56 1.374(4)
O4 H4 0.94(5)
O5 C65 1.379(4)
O5 H5 0.81(5)
O6 C76 1.346(4)
O6 H6 0.95(5)
C1 C10 1.381(4)
C1 C2 1.432(4)
C2 C3 1.369(4)
C2 H2 0.9500
C3 C4 1.406(5)
C3 H3A 0.9500
C4 C9 1.410(4)
C4 C5 1.421(4)
C5 C6 1.357(5)
C5 H5A 0.9500
C6 C7 1.405(5)
C6 H6A 0.9500
C7 C8 1.369(5)
C7 H7 0.9500
C8 C9 1.421(4)
C8 H8 0.9500
C9 C10 1.434(4)
C10 C11 1.501(4)
C11 C12 1.390(4)
C11 C20 1.419(4)
C12 C13 1.434(4)
C13 C14 1.348(5)
C13 H13 0.9500
C14 C15 1.413(5)
C14 H14 0.9500
C15 C16 1.419(4)
C15 C20 1.419(4)
C16 C17 1.368(5)
C16 H16 0.9500
C17 C18 1.395(5)
C17 H17 0.9500
C18 C19 1.372(5)
C18 H18 0.9500
C19 C20 1.426(4)
C19 H19 0.9500
C21 C22 1.393(5)
C21 C26 1.401(4)
C22 C23 1.390(5)
C22 H22 0.9500
C23 C24 1.387(5)
C23 H23 0.9500
C24 C25 1.383(5)
C24 H24 0.9500
C25 C26 1.395(5)
C25 H25 0.9500
C26 H26 0.9500
C27 C28 1.400(5)
C27 C32 1.400(5)
C28 C29 1.405(5)
C28 H28 0.9500
C29 C30 1.356(6)
C29 H29 0.9500
C30 C31 1.397(7)
C30 H30 0.9500
C31 C32 1.398(6)
C31 H31 0.9500
C32 H32 0.9500
C33 C38 1.396(5)
C33 C34 1.397(5)
C34 C35 1.395(5)
C34 H34 0.9500
C35 C36 1.381(5)
C35 H35 0.9500
C36 C37 1.386(6)
C36 H36 0.9500
C37 C38 1.384(5)
C37 H37 0.9500
C38 H38 0.9500
C39 C40 1.384(5)
C39 C44 1.407(5)
C40 C41 1.387(5)
C40 H40 0.9500
C41 C42 1.376(6)
C41 H41 0.9500
C42 C43 1.375(6)
C42 H42 0.9500
C43 C44 1.388(5)
C43 H43 0.9500
C44 H44 0.9500
C45 C54 1.384(4)
C45 C46 1.423(4)
C46 C47 1.376(5)
C46 H46 0.9500
C47 C48 1.398(6)
C47 H47 0.9500
C48 C49 1.424(5)
C48 C53 1.430(5)
C49 C50 1.380(8)
C49 H49 0.9500
C50 C51 1.408(9)
C50 H50 0.9500
C51 C52 1.339(6)
C51 H51 0.9500
C52 C53 1.422(5)
C52 H52 0.9500
C53 C54 1.424(5)
C54 C55 1.483(4)
C55 C56 1.375(5)
C55 C64 1.431(4)
C56 C57 1.408(5)
C57 C58 1.355(5)
C57 H57 0.9500
C58 C59 1.409(5)
C58 H58 0.9500
C59 C64 1.420(5)
C59 C60 1.423(4)
C60 C61 1.363(5)
C60 H60 0.9500
C61 C62 1.414(5)
C61 H61 0.9500
C62 C63 1.370(4)
C62 H62 0.9500
C63 C64 1.404(4)
C63 H63 0.9500
C65 C74 1.373(4)
C65 C66 1.418(5)
C66 C67 1.355(5)
C66 H66 0.9500
C67 C68 1.414(5)
C67 H67 0.9500
C68 C69 1.412(4)
C68 C73 1.419(4)
C69 C70 1.373(5)
C69 H69 0.9500
C70 C71 1.400(5)
C70 H70 0.9500
C71 C72 1.381(4)
C71 H71 0.9500
C72 C73 1.414(5)
C72 H72 0.9500
C73 C74 1.439(4)
C74 C75 1.480(4)
C75 C76 1.378(5)
C75 C84 1.436(4)
C76 C77 1.426(5)
C77 C78 1.357(5)
C77 H77 0.9500
C78 C79 1.410(5)
C78 H78 0.9500
C79 C84 1.423(5)
C79 C80 1.429(5)
C80 C81 1.326(7)
C80 H80 0.9500
C81 C82 1.437(7)
C81 H81 0.9500
C82 C83 1.354(5)
C82 H82 0.9500
C83 C84 1.419(5)
C83 H83 0.9500
C85 Cl1B 1.633(5)
C85 Cl2A 1.702(9)
C85 Cl2B 1.769(8)
C85 Cl1A 1.873(6)
C85 H85 0.9900
C85 H85A 0.9900
C85 H85B 0.9900
C85 H85C 0.9900
C86 Cl4 1.709(7)
C86 Cl3 1.751(6)
C86 H86 0.9900
C86 H86A 0.9900
